data_4084085
loop_
_publ_author_name
'Chen, Huei-Ling'
'Ko, Bao-Tsan'
'Huang, Bor-Hunn'
'Lin, Chu-Chieh'

_publ_section_title
;
 Reactions of
 2,2&#x2018;-Methylenebis(4-chloro-6-isopropyl-3-methylphenol) with
 Trimethylaluminum:&#x00A0; Highly Efficient Catalysts for the
 Ring-Opening Polymerization of Lactones
;
_journal_issue 24
_journal_name_full Organometallics
_journal_page_first 5076
_journal_paper_doi 10.1021/om010425+
_journal_volume 20
_journal_year 2001
_chemical_formula_sum 'C29 H44 Al2 Cl2 O3'
_chemical_formula_weight 565.50
_chemical_name_systematic
; 
 ? 
;
_space_group_IT_number 14
_symmetry_cell_setting monoclinic
_symmetry_space_group_name_Hall '-P 2yn'
_symmetry_space_group_name_H-M 'P 1 21/n 1'
_atom_sites_solution_hydrogens geom
_atom_sites_solution_primary direct
_atom_sites_solution_secondary difmap
_audit_creation_method SHELXL-97
_cell_angle_alpha 90.00
_cell_angle_beta 94.6930(10)
_cell_angle_gamma 90.00
_cell_formula_units_Z 4
_cell_length_a 9.5772(6)
_cell_length_b 20.2776(13)
_cell_length_c 16.2491(10)
_cell_measurement_temperature 293(2)
_cell_volume 3145.0(3)
_computing_cell_refinement 'Bruker SMART'
_computing_data_collection 'Bruker SMART'
_computing_data_reduction 'Bruker SHELXTL'
_computing_molecular_graphics 'Bruker SHELXTL'
_computing_publication_material 'Bruker SHELXTL'
_computing_structure_refinement 'SHELXL-97 (Sheldrick, 1997)'
_computing_structure_solution 'SHELXS-97 (Sheldrick, 1990)'
_diffrn_ambient_temperature 293(2)
_diffrn_measured_fraction_theta_full 0.998
_diffrn_measured_fraction_theta_max 0.998
_diffrn_measurement_device_type 'CCD area detector'
_diffrn_measurement_method 'phi and omega scans'
_diffrn_radiation_monochromator graphite
_diffrn_radiation_source 'fine-focus sealed tube'
_diffrn_radiation_type MoK\a
_diffrn_radiation_wavelength 0.71073
_diffrn_reflns_av_R_equivalents 0.0375
_diffrn_reflns_av_sigmaI/netI 0.0417
_diffrn_reflns_limit_h_max 11
_diffrn_reflns_limit_h_min -11
_diffrn_reflns_limit_k_max 16
_diffrn_reflns_limit_k_min -25
_diffrn_reflns_limit_l_max 20
_diffrn_reflns_limit_l_min -18
_diffrn_reflns_number 17592
_diffrn_reflns_theta_full 26.01
_diffrn_reflns_theta_max 26.01
_diffrn_reflns_theta_min 2.01
_exptl_absorpt_coefficient_mu 0.289
_exptl_absorpt_correction_type none
_exptl_crystal_density_diffrn 1.194
_exptl_crystal_density_method 'not measured'
_exptl_crystal_F_000 1208
_refine_diff_density_max 0.254
_refine_diff_density_min -0.313
_refine_diff_density_rms 0.046
_refine_ls_extinction_method none
_refine_ls_goodness_of_fit_ref 0.962
_refine_ls_hydrogen_treatment mixed
_refine_ls_matrix_type full
_refine_ls_number_parameters 325
_refine_ls_number_reflns 6180
_refine_ls_number_restraints 0
_refine_ls_restrained_S_all 0.962
_refine_ls_R_factor_all 0.0774
_refine_ls_R_factor_gt 0.0472
_refine_ls_shift/su_max 0.005
_refine_ls_shift/su_mean 0.001
_refine_ls_structure_factor_coef Fsqd
_refine_ls_weighting_details 'calc w=1/[\s^2^(Fo^2^)+(0.1000P)^2^+0.0000P] where P=(Fo^2^+2Fc^2^)/3'
_refine_ls_weighting_scheme calc
_refine_ls_wR_factor_gt 0.1393
_refine_ls_wR_factor_ref 0.1590
_reflns_number_gt 4029
_reflns_number_total 6180
_reflns_threshold_expression >2sigma(I)
_cod_data_source_file om010425%2B.cif
_cod_data_source_block chen12m
_cod_depositor_comments
;
The following automatic conversions were performed:

'_symmetry_cell_setting' value 'Monoclinic' changed to 'monoclinic'
according to
/usr/data/users/saulius/automatic-downloads/retrospective/ACS/lib/dictionaries/cif_core.dic
dictionary named 'cif_core.dic' version 2.4.2 from 2011-04-26.

Automatic conversion script
Id: cif_fix_values 2281 2013-09-26 08:29:07Z andrius 
;
_cod_original_sg_symbol_H-M P2(1)/n
_cod_database_code 4084085

loop_
_symmetry_equiv_pos_as_xyz
'x, y, z'
'-x+1/2, y+1/2, -z+1/2'
'-x, -y, -z'
'x-1/2, -y-1/2, z-1/2'

loop_
_atom_site_label
_atom_site_type_symbol
_atom_site_fract_x
_atom_site_fract_y
_atom_site_fract_z
_atom_site_U_iso_or_equiv
_atom_site_adp_type
_atom_site_occupancy
_atom_site_symmetry_multiplicity
_atom_site_calc_flag
_atom_site_refinement_flags
Al1 Al 0.80948(8) 0.12217(4) 0.83181(5) 0.0475(2) Uani 1 1 d .
Al2 Al 0.97239(8) 0.04360(4) 0.68370(5) 0.0505(2) Uani 1 1 d .
Cl1 Cl 0.34156(9) -0.09534(5) 0.60550(6) 0.0809(3) Uani 1 1 d .
Cl2 Cl 0.22878(9) 0.30895(4) 0.63684(5) 0.0772(3) Uani 1 1 d .
O1 O 0.82563(16) 0.05517(8) 0.75073(9) 0.0412(4) Uani 1 1 d .
O2 O 0.62814(16) 0.13347(8) 0.81933(9) 0.0438(4) Uani 1 1 d .
O3 O 1.11978(18) 0.03430(9) 0.76668(12) 0.0572(5) Uani 1 1 d .
C1 C 0.7014(2) 0.02147(12) 0.72223(14) 0.0405(5) Uani 1 1 d .
C2 C 0.6808(3) -0.04265(13) 0.74922(16) 0.0473(6) Uani 1 1 d .
C3 C 0.5668(3) -0.07675(14) 0.71171(17) 0.0553(7) Uani 1 1 d .
H3A H 0.5503 -0.1200 0.7272 0.066 Uiso 1 1 calc R
C4 C 0.4784(3) -0.04717(14) 0.65221(17) 0.0519(7) Uani 1 1 d .
C5 C 0.4905(3) 0.01874(13) 0.62925(15) 0.0458(6) Uani 1 1 d .
C6 C 0.6059(2) 0.05391(12) 0.66616(14) 0.0393(5) Uani 1 1 d .
C7 C 0.6260(3) 0.12673(12) 0.64598(14) 0.0426(6) Uani 1 1 d .
H7A H 0.7223 0.1389 0.6620 0.051 Uiso 1 1 calc R
H7B H 0.6101 0.1327 0.5867 0.051 Uiso 1 1 calc R
C8 C 0.5292(2) 0.17296(11) 0.68858(14) 0.0384(5) Uani 1 1 d .
C9 C 0.4375(3) 0.21665(12) 0.64327(15) 0.0449(6) Uani 1 1 d .
C10 C 0.3503(3) 0.25461(12) 0.68770(16) 0.0470(6) Uani 1 1 d .
C11 C 0.3533(3) 0.25333(12) 0.77251(17) 0.0503(6) Uani 1 1 d .
H11A H 0.2909 0.2793 0.7993 0.060 Uiso 1 1 calc R
C12 C 0.4487(3) 0.21363(12) 0.81849(15) 0.0425(6) Uani 1 1 d .
C13 C 0.5369(2) 0.17326(11) 0.77507(14) 0.0383(5) Uani 1 1 d .
C14 C 0.7691(3) -0.07422(15) 0.82010(18) 0.0612(8) Uani 1 1 d .
H14A H 0.8509 -0.0460 0.8331 0.073 Uiso 1 1 calc R
C15 C 0.6853(4) -0.0765(2) 0.8966(2) 0.1017(14) Uani 1 1 d .
H15A H 0.7414 -0.0964 0.9417 0.153 Uiso 1 1 calc R
H15B H 0.6018 -0.1022 0.8846 0.153 Uiso 1 1 calc R
H15C H 0.6603 -0.0325 0.9115 0.153 Uiso 1 1 calc R
C16 C 0.8220(5) -0.14294(19) 0.8009(3) 0.1095(14) Uani 1 1 d .
H16A H 0.8761 -0.1408 0.7537 0.164 Uiso 1 1 calc R
H16B H 0.7437 -0.1720 0.7892 0.164 Uiso 1 1 calc R
H16C H 0.8797 -0.1593 0.8476 0.164 Uiso 1 1 calc R
C17 C 0.3876(3) 0.05110(15) 0.56685(17) 0.0612(8) Uani 1 1 d .
H17A H 0.3166 0.0199 0.5482 0.092 Uiso 1 1 calc R
H17B H 0.4357 0.0660 0.5207 0.092 Uiso 1 1 calc R
H17C H 0.3449 0.0881 0.5919 0.092 Uiso 1 1 calc R
C18 C 0.4393(3) 0.22586(16) 0.55072(17) 0.0656(8) Uani 1 1 d .
H18A H 0.3693 0.2575 0.5319 0.098 Uiso 1 1 calc R
H18B H 0.4199 0.1845 0.5234 0.098 Uiso 1 1 calc R
H18C H 0.5299 0.2414 0.5383 0.098 Uiso 1 1 calc R
C19 C 0.4661(3) 0.21734(14) 0.91193(16) 0.0544(7) Uani 1 1 d .
H19A H 0.5008 0.1743 0.9321 0.065 Uiso 1 1 calc R
C20 C 0.3310(4) 0.23141(19) 0.9527(2) 0.0834(11) Uani 1 1 d .
H20A H 0.3506 0.2326 1.0115 0.125 Uiso 1 1 calc R
H20B H 0.2639 0.1973 0.9383 0.125 Uiso 1 1 calc R
H20C H 0.2935 0.2732 0.9338 0.125 Uiso 1 1 calc R
C21 C 0.5762(4) 0.26747(19) 0.9381(2) 0.0823(10) Uani 1 1 d .
H21A H 0.6608 0.2574 0.9127 0.123 Uiso 1 1 calc R
H21B H 0.5944 0.2664 0.9970 0.123 Uiso 1 1 calc R
H21C H 0.5440 0.3106 0.9211 0.123 Uiso 1 1 calc R
C22 C 0.8708(4) 0.08489(19) 0.93972(18) 0.0833(11) Uani 1 1 d .
H22A H 0.8157 0.0466 0.9496 0.125 Uiso 1 1 calc R
H22B H 0.8591 0.1171 0.9819 0.125 Uiso 1 1 calc R
H22C H 0.9678 0.0727 0.9407 0.125 Uiso 1 1 calc R
C23 C 0.9115(4) 0.20175(17) 0.8029(2) 0.0805(10) Uani 1 1 d .
H23A H 0.8751 0.2172 0.7495 0.121 Uiso 1 1 calc R
H23B H 1.0092 0.1916 0.8017 0.121 Uiso 1 1 calc R
H23C H 0.9000 0.2354 0.8433 0.121 Uiso 1 1 calc R
C24 C 0.9532(4) -0.03899(19) 0.6235(2) 0.0842(11) Uani 1 1 d .
H24A H 0.9327 -0.0738 0.6606 0.126 Uiso 1 1 calc R
H24B H 1.0391 -0.0486 0.5993 0.126 Uiso 1 1 calc R
H24C H 0.8784 -0.0353 0.5806 0.126 Uiso 1 1 calc R
C25 C 1.0127(4) 0.12141(19) 0.6199(2) 0.0812(10) Uani 1 1 d .
H25A H 1.0206 0.1591 0.6556 0.122 Uiso 1 1 calc R
H25B H 0.9381 0.1284 0.5776 0.122 Uiso 1 1 calc R
H25C H 1.0991 0.1151 0.5949 0.122 Uiso 1 1 calc R
C26 C 1.1540(4) -0.02710(18) 0.8116(3) 0.0964(13) Uani 1 1 d .
H26A H 1.0843 -0.0363 0.8502 0.116 Uiso 1 1 calc R
H26B H 1.1564 -0.0638 0.7734 0.116 Uiso 1 1 calc R
C27 C 1.2903(4) -0.01761(18) 0.8554(2) 0.0832(10) Uani 1 1 d .
H27A H 1.2878 -0.0308 0.9127 0.100 Uiso 1 1 calc R
H27B H 1.3597 -0.0443 0.8307 0.100 Uiso 1 1 calc R
C28 C 1.3264(4) 0.05095(18) 0.8507(3) 0.0948(13) Uani 1 1 d .
H28A H 1.4232 0.0556 0.8383 0.114 Uiso 1 1 calc R
H28B H 1.3151 0.0724 0.9031 0.114 Uiso 1 1 calc R
C29 C 1.2326(3) 0.08169(17) 0.7847(2) 0.0758(9) Uani 1 1 d .
H29A H 1.1959 0.1232 0.8033 0.091 Uiso 1 1 calc R
H29B H 1.2823 0.0898 0.7360 0.091 Uiso 1 1 calc R

loop_
_atom_site_aniso_label
_atom_site_aniso_U_11
_atom_site_aniso_U_22
_atom_site_aniso_U_33
_atom_site_aniso_U_23
_atom_site_aniso_U_13
_atom_site_aniso_U_12
Al1 0.0486(4) 0.0450(4) 0.0476(4) -0.0065(3) -0.0047(3) 0.0077(3)
Al2 0.0443(4) 0.0578(5) 0.0499(4) -0.0002(4) 0.0073(3) 0.0035(4)
Cl1 0.0692(5) 0.0791(6) 0.0939(6) -0.0214(5) 0.0027(4) -0.0311(4)
Cl2 0.0891(6) 0.0584(5) 0.0798(5) -0.0007(4) -0.0202(4) 0.0332(4)
O1 0.0378(9) 0.0393(9) 0.0462(9) -0.0046(7) 0.0007(7) 0.0028(7)
O2 0.0476(9) 0.0425(10) 0.0408(9) 0.0013(7) 0.0015(7) 0.0102(7)
O3 0.0450(10) 0.0485(11) 0.0764(12) 0.0094(9) -0.0048(9) -0.0060(8)
C1 0.0388(12) 0.0381(13) 0.0451(13) -0.0068(11) 0.0068(10) 0.0022(10)
C2 0.0468(14) 0.0400(14) 0.0560(15) -0.0040(12) 0.0095(12) 0.0041(11)
C3 0.0561(17) 0.0404(15) 0.0709(18) -0.0044(13) 0.0142(14) -0.0027(12)
C4 0.0476(15) 0.0538(17) 0.0554(15) -0.0169(13) 0.0110(12) -0.0091(12)
C5 0.0414(13) 0.0525(16) 0.0442(14) -0.0131(12) 0.0080(11) 0.0033(11)
C6 0.0380(12) 0.0413(13) 0.0391(12) -0.0061(10) 0.0067(10) 0.0044(10)
C7 0.0448(13) 0.0435(14) 0.0391(12) 0.0013(11) 0.0017(10) 0.0034(11)
C8 0.0382(12) 0.0339(12) 0.0432(13) 0.0001(10) 0.0029(10) -0.0013(10)
C9 0.0458(14) 0.0398(13) 0.0478(14) 0.0004(11) -0.0035(11) -0.0002(11)
C10 0.0483(14) 0.0328(13) 0.0579(15) 0.0002(11) -0.0079(12) 0.0057(11)
C11 0.0522(15) 0.0368(14) 0.0617(17) -0.0062(12) 0.0046(12) 0.0071(11)
C12 0.0495(14) 0.0313(12) 0.0469(13) -0.0009(10) 0.0055(11) 0.0034(10)
C13 0.0395(12) 0.0299(12) 0.0452(13) -0.0010(10) 0.0021(10) 0.0005(10)
C14 0.0628(18) 0.0486(17) 0.0717(19) 0.0130(14) 0.0026(14) 0.0061(13)
C15 0.102(3) 0.131(4) 0.073(2) 0.040(2) 0.010(2) 0.005(3)
C16 0.125(3) 0.063(2) 0.136(4) 0.009(2) -0.011(3) 0.038(2)
C17 0.0531(16) 0.071(2) 0.0573(16) -0.0153(15) -0.0087(13) 0.0026(14)
C18 0.077(2) 0.066(2) 0.0521(16) 0.0088(15) -0.0058(14) 0.0146(16)
C19 0.0698(18) 0.0437(15) 0.0504(15) -0.0005(12) 0.0088(13) 0.0151(13)
C20 0.101(3) 0.084(3) 0.069(2) -0.0004(18) 0.033(2) 0.022(2)
C21 0.100(3) 0.089(3) 0.0555(18) -0.0182(18) -0.0040(17) -0.007(2)
C22 0.109(3) 0.082(2) 0.0544(18) -0.0069(17) -0.0167(17) 0.032(2)
C23 0.072(2) 0.061(2) 0.109(3) -0.0217(19) 0.0095(19) -0.0118(17)
C24 0.070(2) 0.101(3) 0.082(2) -0.039(2) 0.0128(17) 0.0029(19)
C25 0.076(2) 0.097(3) 0.074(2) 0.0295(19) 0.0256(18) 0.0109(19)
C26 0.085(3) 0.065(2) 0.132(3) 0.041(2) -0.036(2) -0.0142(19)
C27 0.076(2) 0.072(2) 0.097(2) 0.021(2) -0.0214(19) -0.0109(18)
C28 0.088(3) 0.074(2) 0.115(3) 0.016(2) -0.036(2) -0.020(2)
C29 0.0619(19) 0.060(2) 0.102(2) 0.0128(18) -0.0170(17) -0.0177(15)

loop_
_atom_type_symbol
_atom_type_description
_atom_type_scat_dispersion_real
_atom_type_scat_dispersion_imag
_atom_type_scat_source
C C 0.0033 0.0016 'International Tables Vol C Tables 4.2.6.8 and 6.1.1.4'
H H 0.0000 0.0000 'International Tables Vol C Tables 4.2.6.8 and 6.1.1.4'
O O 0.0106 0.0060 'International Tables Vol C Tables 4.2.6.8 and 6.1.1.4'
Al Al 0.0645 0.0514 'International Tables Vol C Tables 4.2.6.8 and 6.1.1.4'
Cl Cl 0.1484 0.1585 'International Tables Vol C Tables 4.2.6.8 and 6.1.1.4'

loop_
_geom_angle_atom_site_label_1
_geom_angle_atom_site_label_2
_geom_angle_atom_site_label_3
_geom_angle
O2 Al1 O1 98.58(8)
O2 Al1 C22 112.20(14)
O1 Al1 C22 107.97(12)
O2 Al1 C23 111.95(13)
O1 Al1 C23 110.48(12)
C22 Al1 C23 114.44(17)
O1 Al2 O3 98.71(8)
O1 Al2 C24 111.04(12)
O3 Al2 C24 108.04(13)
O1 Al2 C25 113.71(12)
O3 Al2 C25 107.09(13)
C24 Al2 C25 116.47(17)
C1 O1 Al2 113.70(13)
C1 O1 Al1 117.13(13)
Al2 O1 Al1 126.97(9)
C13 O2 Al1 137.14(15)
C29 O3 C26 109.2(2)
C29 O3 Al2 125.33(18)
C26 O3 Al2 124.47(18)
C2 C1 C6 122.8(2)
C2 C1 O1 119.0(2)
C6 C1 O1 118.2(2)
C3 C2 C1 117.0(2)
C3 C2 C14 119.5(3)
C1 C2 C14 123.4(2)
C4 C3 C2 120.6(3)
C3 C4 C5 123.3(2)
C3 C4 Cl1 117.2(2)
C5 C4 Cl1 119.5(2)
C4 C5 C6 116.8(2)
C4 C5 C17 122.3(2)
C6 C5 C17 120.9(3)
C1 C6 C5 119.2(2)
C1 C6 C7 120.4(2)
C5 C6 C7 120.4(2)
C8 C7 C6 113.90(19)
C13 C8 C9 120.0(2)
C13 C8 C7 118.3(2)
C9 C8 C7 121.7(2)
C10 C9 C8 117.0(2)
C10 C9 C18 120.4(2)
C8 C9 C18 122.5(2)
C11 C10 C9 123.2(2)
C11 C10 Cl2 116.2(2)
C9 C10 Cl2 120.6(2)
C10 C11 C12 120.6(2)
C11 C12 C13 117.6(2)
C11 C12 C19 121.6(2)
C13 C12 C19 120.7(2)
O2 C13 C8 120.6(2)
O2 C13 C12 118.0(2)
C8 C13 C12 121.4(2)
C2 C14 C16 113.9(3)
C2 C14 C15 109.4(3)
C16 C14 C15 110.0(3)
C21 C19 C12 109.5(2)
C21 C19 C20 110.6(3)
C12 C19 C20 114.6(2)
C27 C26 O3 106.7(3)
C28 C27 C26 108.3(3)
C27 C28 C29 108.2(3)
O3 C29 C28 105.3(3)

loop_
_geom_bond_atom_site_label_1
_geom_bond_atom_site_label_2
_geom_bond_distance
Al1 O2 1.7470(18)
Al1 O1 1.9077(17)
Al1 C22 1.955(3)
Al1 C23 1.963(3)
Al2 O1 1.8620(17)
Al2 O3 1.880(2)
Al2 C24 1.941(3)
Al2 C25 1.944(3)
Cl1 C4 1.757(3)
Cl2 C10 1.759(2)
O1 C1 1.417(3)
O2 C13 1.352(3)
O3 C29 1.457(3)
O3 C26 1.467(4)
C1 C2 1.391(3)
C1 C6 1.401(3)
C2 C3 1.390(4)
C2 C14 1.514(4)
C3 C4 1.370(4)
C4 C5 1.395(4)
C5 C6 1.408(3)
C5 C17 1.505(4)
C6 C7 1.528(3)
C7 C8 1.524(3)
C8 C13 1.401(3)
C8 C9 1.412(3)
C9 C10 1.382(4)
C9 C18 1.517(4)
C10 C11 1.376(4)
C11 C12 1.389(3)
C12 C13 1.406(3)
C12 C19 1.516(4)
C14 C16 1.524(5)
C14 C15 1.535(4)
C19 C21 1.501(4)
C19 C20 1.528(4)
C26 C27 1.448(4)
C27 C28 1.436(5)
C28 C29 1.480(4)
